data_4504836
loop_
_publ_author_name
'Ballabh, Amar'
'Trivedi, Darshak R.'
'Dastidar, Parthasarathi'

_publ_section_title
;
 Ascertaining the 1D Hydrogen-Bonded Network in Organic Ionic Solids
;
_journal_issue 4
_journal_name_full 'Crystal Growth &amp; Design'
_journal_page_first 1545
_journal_paper_doi 10.1021/cg050020i
_journal_volume 5
_journal_year 2005
_chemical_formula_sum 'C76 H112 N4 O8'
_chemical_formula_weight 1209.70
_chemical_name_systematic
; 
 ? 
;
_space_group_IT_number 14
_symmetry_cell_setting monoclinic
_symmetry_space_group_name_Hall '-P 2ybc'
_symmetry_space_group_name_H-M 'P 1 21/c 1'
_atom_sites_solution_hydrogens geom
_atom_sites_solution_primary direct
_atom_sites_solution_secondary difmap
_audit_creation_method SHELXL-97
_cell_angle_alpha 90.00
_cell_angle_beta 90.719(2)
_cell_angle_gamma 90.00
_cell_formula_units_Z 4
_cell_length_a 15.7571(14)
_cell_length_b 20.4569(18)
_cell_length_c 22.128(2)
_cell_measurement_temperature 293(2)
_cell_volume 7132.2(11)
_computing_cell_refinement 'BRUKER AXS SMART 3'
_computing_data_collection 'BRUKER AXS SMART 3'
_computing_data_reduction 'BRUKER AXS SMART 3'
_computing_molecular_graphics 'PLATON, MERCURY 1.2'
_computing_structure_refinement 'SHELXL-97 (Sheldrick, 1997)'
_computing_structure_solution 'SHELXS 97 (Sheldrick, 1997)''
_diffrn_ambient_temperature 273(2)
_diffrn_detector_area_resol_mean 0.3
_diffrn_measured_fraction_theta_full 0.924
_diffrn_measured_fraction_theta_max 0.924
_diffrn_measurement_device_type 'BRUKER SMART CCD AREA DETECTOR'
_diffrn_measurement_method PHI-OMEGA
_diffrn_radiation_monochromator graphite
_diffrn_radiation_source 'fine-focus sealed tube'
_diffrn_radiation_type MoK\a
_diffrn_radiation_wavelength 0.71073
_diffrn_reflns_av_R_equivalents 0.0327
_diffrn_reflns_av_sigmaI/netI 0.0390
_diffrn_reflns_limit_h_max 20
_diffrn_reflns_limit_h_min -15
_diffrn_reflns_limit_k_max 24
_diffrn_reflns_limit_k_min -26
_diffrn_reflns_limit_l_max 29
_diffrn_reflns_limit_l_min -28
_diffrn_reflns_number 42846
_diffrn_reflns_theta_full 28.31
_diffrn_reflns_theta_max 28.31
_diffrn_reflns_theta_min 1.63
_diffrn_standards_decay_% <10%
_exptl_absorpt_coefficient_mu 0.072
_exptl_absorpt_correction_type SADABS
_exptl_crystal_colour COLORLESS
_exptl_crystal_density_diffrn 1.127
_exptl_crystal_density_method 'not measured'
_exptl_crystal_description PLATE
_exptl_crystal_F_000 2640
_exptl_crystal_size_max 0.96mm
_exptl_crystal_size_mid 0.75mm
_exptl_crystal_size_min 0.34mm
_refine_diff_density_max 0.237
_refine_diff_density_min -0.208
_refine_diff_density_rms 0.035
_refine_ls_extinction_method none
_refine_ls_goodness_of_fit_ref 1.028
_refine_ls_hydrogen_treatment mixed
_refine_ls_matrix_type full
_refine_ls_number_parameters 793
_refine_ls_number_reflns 16398
_refine_ls_number_restraints 0
_refine_ls_restrained_S_all 1.028
_refine_ls_R_factor_all 0.0883
_refine_ls_R_factor_gt 0.0538
_refine_ls_shift/su_max 0.001
_refine_ls_shift/su_mean 0.000
_refine_ls_structure_factor_coef Fsqd
_refine_ls_weighting_details 'calc w=1/[\s^2^(Fo^2^)+(0.0751P)^2^+0.5734P] where P=(Fo^2^+2Fc^2^)/3'
_refine_ls_weighting_scheme calc
_refine_ls_wR_factor_gt 0.1376
_refine_ls_wR_factor_ref 0.1557
_reflns_number_gt 10393
_reflns_number_total 16398
_reflns_threshold_expression >2sigma(I)
_cod_data_source_file 13_FINAL.cif
_cod_data_source_block ab0468bm
_cod_depositor_comments
;
The following automatic conversions were performed:

'_symmetry_cell_setting' value 'MONOCLINIC' changed to 'monoclinic'
according to /home/saulius/struct/CIF-dictionaries/cif_core.dic
dictionary named 'cif_core.dic' version 2.4.1 from 2010-06-29.

Automatic conversion script
Id: cif_fix_values 1715 2011-07-08 13:25:40Z adriana 
;
_cod_original_cell_volume 7132.1(11)
_cod_original_sg_symbol_H-M P21/C
_cod_database_code 4504836

loop_
_symmetry_equiv_pos_as_xyz
'x, y, z'
'-x, y+1/2, -z+1/2'
'-x, -y, -z'
'x, -y-1/2, z-1/2'

loop_
_atom_site_label
_atom_site_type_symbol
_atom_site_fract_x
_atom_site_fract_y
_atom_site_fract_z
_atom_site_U_iso_or_equiv
_atom_site_adp_type
_atom_site_occupancy
_atom_site_symmetry_multiplicity
_atom_site_calc_flag
_atom_site_refinement_flags
N1 N -0.01174(8) 0.71099(6) 0.19124(6) 0.0490(3) Uani 1 1 d .
H1N H -0.0453 0.7105 0.1580 0.059 Uiso 1 1 calc R
H2N H -0.0416 0.6931 0.2214 0.059 Uiso 1 1 calc R
N2 N 0.39388(8) 0.25141(6) 0.33176(5) 0.0444(3) Uani 1 1 d .
H3N H 0.4278 0.2570 0.3644 0.053 Uiso 1 1 calc R
H4N H 0.4272 0.2395 0.3009 0.053 Uiso 1 1 calc R
N3 N 0.51289(8) 0.28847(6) 0.58310(6) 0.0481(3) Uani 1 1 d .
H5N H 0.5417 0.3060 0.6145 0.058 Uiso 1 1 calc R
H6N H 0.5477 0.2893 0.5512 0.058 Uiso 1 1 calc R
N4 N 0.09944(8) 0.76424(6) 0.44097(5) 0.0446(3) Uani 1 1 d .
H7N H 0.0661 0.7499 0.4104 0.053 Uiso 1 1 calc R
H8N H 0.0664 0.7692 0.4735 0.053 Uiso 1 1 calc R
O1 O 0.87950(7) 0.79481(7) 0.59090(5) 0.0706(4) Uani 1 1 d .
O2 O 0.99821(7) 0.78259(6) 0.53993(5) 0.0596(3) Uani 1 1 d .
O3 O 1.00055(6) 0.72834(5) 0.34380(4) 0.0498(3) Uani 1 1 d .
O4 O 0.91490(7) 0.66089(6) 0.29373(5) 0.0604(3) Uani 1 1 d .
O5 O 0.58781(8) 0.16087(6) 0.18607(5) 0.0628(3) Uani 1 1 d .
O6 O 0.49654(7) 0.22196(5) 0.23647(5) 0.0505(3) Uani 1 1 d .
O7 O 0.61569(8) 0.29330(7) 0.48176(5) 0.0688(4) Uani 1 1 d .
O8 O 0.49761(7) 0.27659(6) 0.42939(5) 0.0584(3) Uani 1 1 d .
C1 C 0.92040(10) 0.79245(8) 0.54297(7) 0.0492(4) Uani 1 1 d .
C1' C 0.00495(11) 0.78088(7) 0.20738(7) 0.0515(4) Uani 1 1 d .
H1A H 0.0376 0.7819 0.2453 0.062 Uiso 1 1 calc R
C2 C 0.87189(9) 0.80527(8) 0.48471(7) 0.0478(4) Uani 1 1 d .
C2' C -0.08012(12) 0.81374(9) 0.21798(9) 0.0658(5) Uani 1 1 d .
H2A H -0.1143 0.8116 0.1813 0.079 Uiso 1 1 calc R
H2B H -0.1100 0.7906 0.2495 0.079 Uiso 1 1 calc R
C3 C 0.84155(12) 0.86812(9) 0.47507(9) 0.0661(5) Uani 1 1 d .
H3 H 0.8487 0.8994 0.5052 0.079 Uiso 1 1 calc R
C3' C -0.06821(14) 0.88475(9) 0.23635(9) 0.0757(6) Uani 1 1 d .
H3A H -0.1233 0.9053 0.2405 0.091 Uiso 1 1 calc R
H3B H -0.0393 0.8867 0.2753 0.091 Uiso 1 1 calc R
C4 C 0.80101(13) 0.88529(10) 0.42180(10) 0.0757(6) Uani 1 1 d .
H4 H 0.7827 0.9280 0.4156 0.091 Uiso 1 1 calc R
C4' C -0.01737(16) 0.92176(10) 0.19046(10) 0.0866(7) Uani 1 1 d .
H4A H -0.0070 0.9658 0.2050 0.104 Uiso 1 1 calc R
H4B H -0.0495 0.9247 0.1529 0.104 Uiso 1 1 calc R
C5 C 0.78793(12) 0.83878(10) 0.37802(9) 0.0671(5) Uani 1 1 d .
H5 H 0.7601 0.8498 0.3421 0.081 Uiso 1 1 calc R
C5' C 0.06621(16) 0.88838(9) 0.17901(10) 0.0847(6) Uani 1 1 d .
H5A H 0.1009 0.8901 0.2155 0.102 Uiso 1 1 calc R
H5B H 0.0959 0.9117 0.1475 0.102 Uiso 1 1 calc R
C6 C 0.81594(10) 0.77615(8) 0.38723(7) 0.0524(4) Uani 1 1 d .
H6 H 0.8057 0.7449 0.3575 0.063 Uiso 1 1 calc R
C6' C 0.05477(13) 0.81701(9) 0.15992(8) 0.0671(5) Uani 1 1 d .
H6A H 0.0248 0.8150 0.1214 0.080 Uiso 1 1 calc R
H6B H 0.1099 0.7966 0.1552 0.080 Uiso 1 1 calc R
C7 C 0.85930(9) 0.75786(7) 0.43976(6) 0.0426(3) Uani 1 1 d .
C7' C 0.06256(10) 0.66740(7) 0.17947(7) 0.0481(4) Uani 1 1 d .
H7A H 0.0944 0.6854 0.1455 0.058 Uiso 1 1 calc R
C8 C 0.88641(9) 0.68851(7) 0.44777(6) 0.0426(3) Uani 1 1 d .
C8' C 0.02962(12) 0.60064(9) 0.16188(10) 0.0689(5) Uani 1 1 d .
H8A H -0.0048 0.6042 0.1254 0.083 Uiso 1 1 calc R
H8B H -0.0059 0.5837 0.1938 0.083 Uiso 1 1 calc R
C9 C 0.87113(11) 0.65576(9) 0.50184(7) 0.0578(4) Uani 1 1 d .
H9 H 0.8481 0.6785 0.5341 0.069 Uiso 1 1 calc R
C9' C 0.10303(14) 0.55364(10) 0.15111(11) 0.0846(6) Uani 1 1 d .
H9A H 0.0807 0.5107 0.1413 0.101 Uiso 1 1 calc R
H9B H 0.1356 0.5687 0.1169 0.101 Uiso 1 1 calc R
C10 C 0.88963(13) 0.59030(10) 0.50832(9) 0.0748(6) Uani 1 1 d .
H10 H 0.8805 0.5697 0.5451 0.090 Uiso 1 1 calc R
C10' C 0.16012(13) 0.54872(10) 0.20576(11) 0.0805(6) Uani 1 1 d .
H10A H 0.2074 0.5200 0.1971 0.097 Uiso 1 1 calc R
H10B H 0.1289 0.5301 0.2391 0.097 Uiso 1 1 calc R
C11 C 0.92140(14) 0.55533(9) 0.46098(10) 0.0752(6) Uani 1 1 d .
H11 H 0.9326 0.5109 0.4652 0.090 Uiso 1 1 calc R
C11' C 0.19301(11) 0.61521(9) 0.22336(9) 0.0672(5) Uani 1 1 d .
H11A H 0.2290 0.6317 0.1916 0.081 Uiso 1 1 calc R
H11B H 0.2273 0.6114 0.2599 0.081 Uiso 1 1 calc R
C12 C 0.93665(12) 0.58643(8) 0.40706(8) 0.0611(4) Uani 1 1 d .
H12 H 0.9578 0.5626 0.3748 0.073 Uiso 1 1 calc R
C12' C 0.12122(10) 0.66344(9) 0.23402(8) 0.0583(4) Uani 1 1 d .
H12A H 0.0892 0.6498 0.2690 0.070 Uiso 1 1 calc R
H12B H 0.1448 0.7063 0.2424 0.070 Uiso 1 1 calc R
C13 C 0.92106(9) 0.65273(7) 0.40000(7) 0.0434(3) Uani 1 1 d .
C13' C 0.35486(11) 0.31611(8) 0.31636(8) 0.0543(4) Uani 1 1 d .
H13A H 0.3092 0.3092 0.2865 0.065 Uiso 1 1 calc R
C14 C 0.94684(9) 0.68374(7) 0.34113(7) 0.0426(3) Uani 1 1 d .
C14' C 0.42127(16) 0.35818(9) 0.28877(11) 0.0895(7) Uani 1 1 d .
H14A H 0.4404 0.3380 0.2517 0.107 Uiso 1 1 calc R
H14B H 0.4695 0.3611 0.3163 0.107 Uiso 1 1 calc R
C15 C 0.55516(9) 0.18121(7) 0.23370(7) 0.0424(3) Uani 1 1 d .
C15' C 0.3892(2) 0.42627(10) 0.27491(13) 0.1235(11) Uani 1 1 d .
H15A H 0.4354 0.4526 0.2596 0.148 Uiso 1 1 calc R
H15B H 0.3454 0.4239 0.2437 0.148 Uiso 1 1 calc R
C16 C 0.58789(9) 0.15201(7) 0.29236(6) 0.0416(3) Uani 1 1 d .
C16' C 0.35364(19) 0.45837(10) 0.33015(13) 0.1101(9) Uani 1 1 d .
H16A H 0.3989 0.4657 0.3595 0.132 Uiso 1 1 calc R
H16B H 0.3297 0.5005 0.3192 0.132 Uiso 1 1 calc R
C17 C 0.58187(12) 0.08506(8) 0.29937(8) 0.0583(4) Uani 1 1 d .
H17 H 0.5617 0.0598 0.2673 0.070 Uiso 1 1 calc R
C17' C 0.28650(17) 0.41664(12) 0.35774(13) 0.1082(9) Uani 1 1 d .
H17A H 0.2382 0.4141 0.3302 0.130 Uiso 1 1 calc R
H17B H 0.2676 0.4369 0.3948 0.130 Uiso 1 1 calc R
C18 C 0.60504(13) 0.05502(9) 0.35273(9) 0.0718(5) Uani 1 1 d .
H18 H 0.6005 0.0099 0.3567 0.086 Uiso 1 1 calc R
C18' C 0.31789(14) 0.34777(9) 0.37164(10) 0.0785(6) Uani 1 1 d .
H18A H 0.3608 0.3496 0.4034 0.094 Uiso 1 1 calc R
H18B H 0.2711 0.3215 0.3860 0.094 Uiso 1 1 calc R
C19 C 0.63480(13) 0.09212(9) 0.40001(9) 0.0726(6) Uani 1 1 d .
H19 H 0.6490 0.0723 0.4366 0.087 Uiso 1 1 calc R
C19' C 0.33452(9) 0.19592(7) 0.34457(7) 0.0475(4) Uani 1 1 d .
H19A H 0.2899 0.2117 0.3713 0.057 Uiso 1 1 calc R
C20 C 0.64366(11) 0.15838(8) 0.39351(7) 0.0569(4) Uani 1 1 d .
H20 H 0.6655 0.1829 0.4255 0.068 Uiso 1 1 calc R
C20' C 0.29351(13) 0.17113(10) 0.28718(9) 0.0711(5) Uani 1 1 d .
H20A H 0.3371 0.1618 0.2579 0.085 Uiso 1 1 calc R
H20B H 0.2569 0.2048 0.2704 0.085 Uiso 1 1 calc R
C21 C 0.62070(9) 0.18981(7) 0.33997(6) 0.0415(3) Uani 1 1 d .
C21' C 0.24151(14) 0.10949(10) 0.29805(10) 0.0810(6) Uani 1 1 d .
H21A H 0.1938 0.1199 0.3236 0.097 Uiso 1 1 calc R
H21B H 0.2193 0.0934 0.2598 0.097 Uiso 1 1 calc R
C22 C 0.63911(9) 0.26063(7) 0.33189(6) 0.0421(3) Uani 1 1 d .
C22' C 0.29428(14) 0.05750(9) 0.32757(10) 0.0793(6) Uani 1 1 d .
H22A H 0.3399 0.0449 0.3010 0.095 Uiso 1 1 calc R
H22B H 0.2596 0.0192 0.3349 0.095 Uiso 1 1 calc R
C23 C 0.68031(10) 0.28139(8) 0.27993(7) 0.0538(4) Uani 1 1 d .
H23 H 0.6937 0.2509 0.2504 0.065 Uiso 1 1 calc R
C23' C 0.33086(14) 0.08217(10) 0.38657(10) 0.0798(6) Uani 1 1 d .
H23A H 0.3658 0.0484 0.4049 0.096 Uiso 1 1 calc R
H23B H 0.2851 0.0920 0.4140 0.096 Uiso 1 1 calc R
C24 C 0.70161(12) 0.34580(9) 0.27123(8) 0.0680(5) Uani 1 1 d .
H24 H 0.7289 0.3585 0.2361 0.082 Uiso 1 1 calc R
C24' C 0.38393(11) 0.14308(9) 0.37710(9) 0.0649(5) Uani 1 1 d .
H24A H 0.4033 0.1595 0.4160 0.078 Uiso 1 1 calc R
H24B H 0.4336 0.1319 0.3538 0.078 Uiso 1 1 calc R
C25 C 0.68242(14) 0.39138(9) 0.31467(9) 0.0743(6) Uani 1 1 d .
H25 H 0.6959 0.4352 0.3088 0.089 Uiso 1 1 calc R
C25' C 0.43965(10) 0.33242(7) 0.56905(7) 0.0479(4) Uani 1 1 d .
H25A H 0.4094 0.3153 0.5335 0.057 Uiso 1 1 calc R
C26 C 0.64331(12) 0.37185(8) 0.36676(8) 0.0624(5) Uani 1 1 d .
H26 H 0.6317 0.4027 0.3964 0.075 Uiso 1 1 calc R
C26' C 0.47479(12) 0.39943(8) 0.55381(9) 0.0665(5) Uani 1 1 d .
H26A H 0.5113 0.3961 0.5190 0.080 Uiso 1 1 calc R
H26B H 0.5086 0.4155 0.5876 0.080 Uiso 1 1 calc R
C27 C 0.62072(9) 0.30706(7) 0.37618(7) 0.0451(3) Uani 1 1 d .
C27' C 0.40315(15) 0.44723(9) 0.54011(10) 0.0832(6) Uani 1 1 d .
H27A H 0.4268 0.4901 0.5323 0.100 Uiso 1 1 calc R
H27B H 0.3728 0.4332 0.5040 0.100 Uiso 1 1 calc R
C28 C 0.57396(10) 0.29049(7) 0.43351(7) 0.0457(4) Uani 1 1 d .
C28' C 0.34216(13) 0.45162(9) 0.59184(10) 0.0745(5) Uani 1 1 d .
H28A H 0.2957 0.4806 0.5809 0.089 Uiso 1 1 calc R
H28B H 0.3711 0.4698 0.6270 0.089 Uiso 1 1 calc R
C29' C 0.30745(11) 0.38477(9) 0.60725(10) 0.0689(5) Uani 1 1 d .
H29A H 0.2732 0.3688 0.5736 0.083 Uiso 1 1 calc R
H29B H 0.2711 0.3883 0.6422 0.083 Uiso 1 1 calc R
C30' C 0.37835(10) 0.33632(8) 0.62077(8) 0.0563(4) Uani 1 1 d .
H30A H 0.4086 0.3497 0.6572 0.068 Uiso 1 1 calc R
H30B H 0.3542 0.2935 0.6279 0.068 Uiso 1 1 calc R
C31' C 0.49618(11) 0.21821(7) 0.59792(7) 0.0522(4) Uani 1 1 d .
H31A H 0.4635 0.2164 0.6353 0.063 Uiso 1 1 calc R
C32' C 0.58122(12) 0.18572(9) 0.60923(9) 0.0703(5) Uani 1 1 d .
H32A H 0.6095 0.2067 0.6432 0.084 Uiso 1 1 calc R
H32B H 0.6165 0.1913 0.5740 0.084 Uiso 1 1 calc R
C33' C 0.57091(15) 0.11312(10) 0.62242(11) 0.0882(7) Uani 1 1 d .
H33B H 0.6264 0.0932 0.6275 0.106 Uiso 1 1 calc R
H33A H 0.5403 0.1076 0.6598 0.106 Uiso 1 1 calc R
C34' C 0.52363(16) 0.07953(10) 0.57207(12) 0.0929(7) Uani 1 1 d .
H34A H 0.5161 0.0337 0.5820 0.111 Uiso 1 1 calc R
H34B H 0.5563 0.0821 0.5353 0.111 Uiso 1 1 calc R
C35' C 0.43754(15) 0.11114(9) 0.56184(11) 0.0830(6) Uani 1 1 d .
H35A H 0.4033 0.1052 0.5975 0.100 Uiso 1 1 calc R
H35B H 0.4088 0.0898 0.5282 0.100 Uiso 1 1 calc R
C36' C 0.44583(13) 0.18409(8) 0.54843(9) 0.0684(5) Uani 1 1 d .
H36A H 0.4740 0.1900 0.5101 0.082 Uiso 1 1 calc R
H36B H 0.3898 0.2035 0.5452 0.082 Uiso 1 1 calc R
C37' C 0.16476(10) 0.71257(7) 0.45488(7) 0.0473(4) Uani 1 1 d .
H37A H 0.2128 0.7334 0.4759 0.057 Uiso 1 1 calc R
C38' C 0.19697(12) 0.68164(9) 0.39749(8) 0.0603(4) Uani 1 1 d .
H38A H 0.2246 0.7147 0.3732 0.072 Uiso 1 1 calc R
H38B H 0.1494 0.6645 0.3743 0.072 Uiso 1 1 calc R
C39' C 0.25955(12) 0.62659(9) 0.41114(9) 0.0704(5) Uani 1 1 d .
H39A H 0.2759 0.6058 0.3736 0.084 Uiso 1 1 calc R
H39B H 0.3103 0.6446 0.4300 0.084 Uiso 1 1 calc R
C40' C 0.22138(14) 0.57636(9) 0.45238(10) 0.0762(6) Uani 1 1 d .
H40A H 0.2634 0.5432 0.4622 0.091 Uiso 1 1 calc R
H40B H 0.1740 0.5551 0.4320 0.091 Uiso 1 1 calc R
C41' C 0.19121(13) 0.60817(9) 0.50976(9) 0.0708(5) Uani 1 1 d .
H41A H 0.2395 0.6263 0.5316 0.085 Uiso 1 1 calc R
H41B H 0.1652 0.5754 0.5353 0.085 Uiso 1 1 calc R
C42' C 0.12751(11) 0.66207(9) 0.49635(8) 0.0619(5) Uani 1 1 d .
H42A H 0.0771 0.6434 0.4776 0.074 Uiso 1 1 calc R
H42B H 0.1110 0.6827 0.5339 0.074 Uiso 1 1 calc R
C43' C 0.16186(15) 0.86758(10) 0.47961(9) 0.0833(6) Uani 1 1 d .
H43A H 0.2078 0.8445 0.4999 0.100 Uiso 1 1 calc R
H43B H 0.1148 0.8706 0.5073 0.100 Uiso 1 1 calc R
C44' C 0.19159(16) 0.93653(10) 0.46280(11) 0.0934(7) Uani 1 1 d .
H44A H 0.2040 0.9609 0.4995 0.112 Uiso 1 1 calc R
H44B H 0.2435 0.9335 0.4399 0.112 Uiso 1 1 calc R
C45' C 0.12611(15) 0.97260(10) 0.42615(11) 0.0865(6) Uani 1 1 d .
H45A H 0.0764 0.9803 0.4506 0.104 Uiso 1 1 calc R
H45B H 0.1487 1.0147 0.4142 0.104 Uiso 1 1 calc R
C46' C 0.10110(16) 0.93470(9) 0.37105(11) 0.0881(7) Uani 1 1 d .
H46A H 0.1496 0.9304 0.3448 0.106 Uiso 1 1 calc R
H46B H 0.0570 0.9581 0.3490 0.106 Uiso 1 1 calc R
C47' C 0.06894(13) 0.86721(9) 0.38807(10) 0.0770(6) Uani 1 1 d .
H47A H 0.0177 0.8716 0.4116 0.092 Uiso 1 1 calc R
H47B H 0.0547 0.8431 0.3516 0.092 Uiso 1 1 calc R
C48' C 0.13422(10) 0.82974(8) 0.42409(7) 0.0516(4) Uani 1 1 d .
H48A H 0.1839 0.8230 0.3987 0.062 Uiso 1 1 calc R

loop_
_atom_site_aniso_label
_atom_site_aniso_U_11
_atom_site_aniso_U_22
_atom_site_aniso_U_33
_atom_site_aniso_U_23
_atom_site_aniso_U_13
_atom_site_aniso_U_12
N1 0.0553(8) 0.0576(8) 0.0341(7) 0.0018(6) 0.0018(6) 0.0016(6)
N2 0.0491(7) 0.0481(7) 0.0361(7) 0.0006(5) 0.0047(5) 0.0057(6)
N3 0.0565(8) 0.0517(7) 0.0361(7) 0.0021(6) 0.0045(6) -0.0034(6)
N4 0.0459(7) 0.0526(7) 0.0353(7) -0.0025(5) 0.0028(5) -0.0044(6)
O1 0.0564(7) 0.1180(11) 0.0377(7) -0.0149(6) 0.0072(5) 0.0024(7)
O2 0.0480(7) 0.0880(9) 0.0428(7) -0.0092(6) 0.0017(5) 0.0058(6)
O3 0.0524(6) 0.0598(6) 0.0372(6) -0.0016(5) 0.0035(5) -0.0147(5)
O4 0.0670(7) 0.0783(8) 0.0358(6) -0.0090(5) 0.0016(5) -0.0249(6)
O5 0.0703(8) 0.0814(8) 0.0370(6) -0.0089(6) 0.0074(5) 0.0224(6)
O6 0.0544(6) 0.0576(6) 0.0396(6) -0.0036(5) 0.0035(5) 0.0123(5)
O7 0.0632(7) 0.1058(10) 0.0375(7) -0.0098(6) 0.0024(5) -0.0181(7)
O8 0.0524(7) 0.0787(8) 0.0441(7) -0.0004(5) 0.0034(5) -0.0104(6)
C1 0.0486(9) 0.0601(10) 0.0390(9) -0.0122(7) 0.0034(7) -0.0005(7)
C1' 0.0651(10) 0.0513(9) 0.0383(9) 0.0007(7) 0.0040(7) 0.0042(8)
C2 0.0431(8) 0.0614(10) 0.0393(9) -0.0066(7) 0.0076(6) 0.0015(7)
C2' 0.0722(12) 0.0658(11) 0.0596(12) 0.0027(9) 0.0065(9) 0.0121(9)
C3 0.0693(12) 0.0674(11) 0.0618(12) -0.0168(9) 0.0014(9) 0.0129(9)
C3' 0.0903(15) 0.0676(12) 0.0692(13) -0.0029(10) 0.0021(11) 0.0232(10)
C4 0.0813(14) 0.0663(12) 0.0795(15) 0.0023(11) -0.0010(11) 0.0223(10)
C4' 0.1218(19) 0.0610(12) 0.0770(15) 0.0042(10) 0.0040(13) 0.0135(12)
C5 0.0671(12) 0.0812(13) 0.0529(11) 0.0067(10) -0.0062(9) 0.0177(10)
C5' 0.1128(18) 0.0641(12) 0.0780(15) 0.0009(10) 0.0265(13) -0.0140(12)
C6 0.0485(9) 0.0678(11) 0.0408(9) -0.0015(8) -0.0005(7) 0.0022(8)
C6' 0.0867(13) 0.0623(11) 0.0527(11) 0.0025(8) 0.0195(9) -0.0038(9)
C7 0.0370(7) 0.0572(9) 0.0335(8) -0.0006(7) 0.0060(6) -0.0035(6)
C7' 0.0536(9) 0.0523(9) 0.0387(9) 0.0003(7) 0.0091(7) 0.0012(7)
C8 0.0415(8) 0.0523(9) 0.0340(8) 0.0017(6) -0.0009(6) -0.0113(6)
C8' 0.0656(12) 0.0607(11) 0.0801(14) -0.0119(9) -0.0080(10) -0.0012(9)
C9 0.0644(10) 0.0717(11) 0.0374(9) 0.0054(8) 0.0026(7) -0.0199(9)
C9' 0.0804(14) 0.0565(11) 0.1167(19) -0.0189(12) -0.0019(13) 0.0044(10)
C10 0.0956(15) 0.0718(13) 0.0566(12) 0.0261(10) -0.0104(11) -0.0290(11)
C10' 0.0648(12) 0.0679(13) 0.1093(17) 0.0201(12) 0.0160(12) 0.0109(10)
C11 0.0992(15) 0.0504(10) 0.0756(14) 0.0119(10) -0.0146(12) -0.0125(10)
C11' 0.0518(10) 0.0822(13) 0.0678(12) 0.0035(10) 0.0048(9) 0.0070(9)
C12 0.0742(12) 0.0498(9) 0.0592(11) -0.0008(8) -0.0050(9) -0.0057(8)
C12' 0.0507(9) 0.0741(11) 0.0500(10) -0.0050(8) 0.0025(7) 0.0018(8)
C13 0.0437(8) 0.0476(8) 0.0387(8) -0.0005(6) -0.0036(6) -0.0086(6)
C13' 0.0650(10) 0.0485(9) 0.0494(10) -0.0020(7) -0.0032(8) 0.0131(8)
C14 0.0430(8) 0.0492(8) 0.0356(8) -0.0050(6) 0.0034(6) -0.0029(7)
C14' 0.1292(19) 0.0480(10) 0.0924(16) 0.0150(10) 0.0482(14) 0.0159(11)
C15 0.0444(8) 0.0443(8) 0.0385(8) -0.0070(6) 0.0047(6) -0.0021(7)
C15' 0.196(3) 0.0530(13) 0.123(2) 0.0217(13) 0.047(2) 0.0335(16)
C16 0.0433(8) 0.0429(8) 0.0390(8) -0.0014(6) 0.0109(6) 0.0038(6)
C16' 0.142(2) 0.0499(12) 0.139(2) -0.0123(14) 0.0115(19) 0.0199(14)
C17 0.0729(11) 0.0439(9) 0.0587(11) -0.0047(8) 0.0154(9) 0.0021(8)
C17' 0.1070(19) 0.0820(16) 0.136(2) -0.0315(16) 0.0097(17) 0.0386(15)
C18 0.1009(15) 0.0441(9) 0.0709(13) 0.0122(9) 0.0248(11) 0.0114(9)
C18' 0.0842(14) 0.0662(12) 0.0859(15) -0.0117(10) 0.0281(11) 0.0173(10)
C19 0.0980(15) 0.0696(12) 0.0507(11) 0.0194(10) 0.0153(10) 0.0287(11)
C19' 0.0458(8) 0.0519(9) 0.0449(9) 0.0019(7) 0.0068(7) 0.0004(7)
C20 0.0678(11) 0.0634(10) 0.0394(9) 0.0029(8) 0.0027(8) 0.0156(8)
C20' 0.0778(13) 0.0729(12) 0.0622(12) 0.0086(9) -0.0157(10) -0.0121(10)
C21 0.0439(8) 0.0450(8) 0.0358(8) -0.0002(6) 0.0074(6) 0.0046(6)
C21' 0.0800(14) 0.0807(14) 0.0820(15) -0.0001(11) -0.0146(11) -0.0231(11)
C22 0.0413(8) 0.0488(8) 0.0361(8) -0.0013(6) -0.0001(6) -0.0030(6)
C22' 0.0811(14) 0.0594(11) 0.0976(16) -0.0046(11) 0.0138(12) -0.0145(10)
C23 0.0559(10) 0.0650(10) 0.0409(9) -0.0049(8) 0.0098(7) -0.0085(8)
C23' 0.0792(14) 0.0679(12) 0.0921(16) 0.0244(11) -0.0046(12) -0.0097(10)
C24 0.0778(12) 0.0743(12) 0.0521(11) 0.0043(9) 0.0156(9) -0.0256(10)
C24' 0.0629(11) 0.0626(11) 0.0689(12) 0.0160(9) -0.0091(9) -0.0057(9)
C25 0.0997(15) 0.0576(11) 0.0659(13) 0.0012(9) 0.0101(11) -0.0296(10)
C25' 0.0591(9) 0.0450(8) 0.0394(9) 0.0035(6) -0.0040(7) -0.0032(7)
C26 0.0798(12) 0.0543(10) 0.0533(11) -0.0093(8) 0.0077(9) -0.0174(9)
C26' 0.0790(13) 0.0523(10) 0.0687(12) 0.0106(9) 0.0206(10) -0.0044(9)
C27 0.0486(8) 0.0503(8) 0.0365(8) -0.0059(7) -0.0005(6) -0.0068(7)
C27' 0.1070(17) 0.0516(11) 0.0914(16) 0.0190(10) 0.0122(13) 0.0054(10)
C28 0.0542(9) 0.0464(8) 0.0368(9) -0.0090(6) 0.0041(7) -0.0046(7)
C28' 0.0746(13) 0.0546(11) 0.0942(16) -0.0028(10) -0.0003(11) 0.0073(9)
C29' 0.0545(10) 0.0689(12) 0.0832(14) 0.0056(10) -0.0026(9) 0.0018(9)
C30' 0.0499(9) 0.0594(10) 0.0595(11) 0.0103(8) 0.0038(8) -0.0024(8)
C31' 0.0672(10) 0.0475(9) 0.0421(9) 0.0072(7) 0.0099(7) 0.0029(7)
C32' 0.0714(12) 0.0685(12) 0.0710(13) 0.0021(10) 0.0040(10) 0.0120(9)
C33' 0.0918(16) 0.0693(13) 0.1040(18) 0.0156(13) 0.0191(13) 0.0313(11)
C34' 0.1139(19) 0.0540(11) 0.1119(19) 0.0034(12) 0.0433(15) 0.0077(12)
C35' 0.1034(17) 0.0528(11) 0.0931(16) 0.0086(10) 0.0090(13) -0.0118(11)
C36' 0.0911(14) 0.0511(10) 0.0630(12) 0.0080(8) -0.0030(10) -0.0134(9)
C37' 0.0454(8) 0.0553(9) 0.0411(9) 0.0001(7) 0.0012(6) -0.0015(7)
C38' 0.0688(11) 0.0677(11) 0.0449(10) 0.0008(8) 0.0132(8) 0.0068(9)
C39' 0.0693(12) 0.0758(12) 0.0663(13) -0.0076(10) 0.0131(9) 0.0112(10)
C40' 0.0809(14) 0.0575(11) 0.0902(15) 0.0023(10) 0.0018(11) 0.0083(10)
C41' 0.0744(13) 0.0677(12) 0.0704(13) 0.0228(10) 0.0053(10) 0.0010(9)
C42' 0.0607(10) 0.0723(11) 0.0530(11) 0.0111(9) 0.0124(8) 0.0024(9)
C43' 0.1073(17) 0.0738(13) 0.0683(13) -0.0053(10) -0.0216(12) -0.0296(12)
C44' 0.1128(19) 0.0761(14) 0.0910(17) -0.0158(12) -0.0132(14) -0.0370(13)
C45' 0.0999(17) 0.0561(12) 0.1038(18) -0.0144(12) 0.0132(14) -0.0096(11)
C46' 0.1098(18) 0.0524(11) 0.1015(17) 0.0039(11) -0.0228(14) -0.0077(11)
C47' 0.0829(14) 0.0545(11) 0.0927(15) 0.0011(10) -0.0265(11) -0.0078(9)
C48' 0.0543(9) 0.0500(9) 0.0507(10) -0.0037(7) 0.0042(7) -0.0075(7)

loop_
_atom_type_symbol
_atom_type_description
_atom_type_scat_dispersion_real
_atom_type_scat_dispersion_imag
_atom_type_scat_source
C C 0.0033 0.0016 'International Tables Vol C Tables 4.2.6.8 and 6.1.1.4'
H H 0.0000 0.0000 'International Tables Vol C Tables 4.2.6.8 and 6.1.1.4'
N N 0.0061 0.0033 'International Tables Vol C Tables 4.2.6.8 and 6.1.1.4'
O O 0.0106 0.0060 'International Tables Vol C Tables 4.2.6.8 and 6.1.1.4'

loop_
_geom_angle_atom_site_label_1
_geom_angle_atom_site_label_2
_geom_angle_atom_site_label_3
_geom_angle
_geom_angle_site_symmetry_1
_geom_angle_site_symmetry_3
C1' N1 C7' 118.38(12) . .
C1' N1 H1N 107.7 . .
C7' N1 H1N 107.7 . .
C1' N1 H2N 107.7 . .
C7' N1 H2N 107.7 . .
H1N N1 H2N 107.1 . .
C13' N2 C19' 117.18(12) . .
C13' N2 H3N 108.0 . .
C19' N2 H3N 108.0 . .
C13' N2 H4N 108.0 . .
C19' N2 H4N 108.0 . .
H3N N2 H4N 107.2 . .
C25' N3 C31' 119.08(12) . .
C25' N3 H5N 107.5 . .
C31' N3 H5N 107.5 . .
C25' N3 H6N 107.5 . .
C31' N3 H6N 107.5 . .
H5N N3 H6N 107.0 . .
C48' N4 C37' 115.36(12) . .
C48' N4 H7N 108.4 . .
C37' N4 H7N 108.4 . .
C48' N4 H8N 108.4 . .
C37' N4 H8N 108.4 . .
H7N N4 H8N 107.5 . .
O6 O6 C15 0(10) 1 .
O7 O7 C28 0(10) 1 .
O8 O8 C28 0(10) 1 .
O2 C1 O1 124.83(15) . .
O2 C1 C2 117.99(13) . .
O1 C1 C2 117.14(14) . .
N1 C1' C6' 113.11(13) . .
N1 C1' C2' 107.85(14) . .
C6' C1' C2' 110.95(14) . .
N1 C1' H1A 108.3 . .
C6' C1' H1A 108.3 . .
C2' C1' H1A 108.3 . .
C3 C2 C7 119.13(15) . .
C3 C2 C1 117.45(14) . .
C7 C2 C1 123.37(14) . .
C3' C2' C1' 110.96(16) . .
C3' C2' H2A 109.4 . .
C1' C2' H2A 109.4 . .
C3' C2' H2B 109.4 . .
C1' C2' H2B 109.4 . .
H2A C2' H2B 108.0 . .
C4 C3 C2 121.50(17) . .
C4 C3 H3 119.2 . .
C2 C3 H3 119.2 . .
C4' C3' C2' 111.42(17) . .
C4' C3' H3A 109.3 . .
C2' C3' H3A 109.3 . .
C4' C3' H3B 109.3 . .
C2' C3' H3B 109.3 . .
H3A C3' H3B 108.0 . .
C5 C4 C3 119.40(18) . .
C5 C4 H4 120.3 . .
C3 C4 H4 120.3 . .
C3' C4' C5' 111.03(17) . .
C3' C4' H4A 109.4 . .
C5' C4' H4A 109.4 . .
C3' C4' H4B 109.4 . .
C5' C4' H4B 109.4 . .
H4A C4' H4B 108.0 . .
C6 C5 C4 119.90(17) . .
C6 C5 H5 120.0 . .
C4 C5 H5 120.0 . .
C4' C5' C6' 112.24(19) . .
C4' C5' H5A 109.2 . .
C6' C5' H5A 109.2 . .
C4' C5' H5B 109.2 . .
C6' C5' H5B 109.2 . .
H5A C5' H5B 107.9 . .
C5 C6 C7 121.98(16) . .
C5 C6 H6 119.0 . .
C7 C6 H6 119.0 . .
C1' C6' C5' 109.57(15) . .
C1' C6' H6A 109.8 . .
C5' C6' H6A 109.8 . .
C1' C6' H6B 109.8 . .
C5' C6' H6B 109.8 . .
H6A C6' H6B 108.2 . .
C6 C7 C2 118.05(15) . .
C6 C7 C8 119.45(13) . .
C2 C7 C8 122.42(13) . .
N1 C7' C8' 108.45(13) . .
N1 C7' C12' 111.37(12) . .
C8' C7' C12' 111.20(14) . .
N1 C7' H7A 108.6 . .
C8' C7' H7A 108.6 . .
C12' C7' H7A 108.6 . .
C9 C8 C13 117.96(14) . .
C9 C8 C7 120.44(14) . .
C13 C8 C7 121.38(12) . .
C7' C8' C9' 110.58(15) . .
C7' C8' H8A 109.5 . .
C9' C8' H8A 109.5 . .
C7' C8' H8B 109.5 . .
C9' C8' H8B 109.5 . .
H8A C8' H8B 108.1 . .
C10 C9 C8 121.18(17) . .
C10 C9 H9 119.4 . .
C8 C9 H9 119.4 . .
C10' C9' C8' 111.36(18) . .
C10' C9' H9A 109.4 . .
C8' C9' H9A 109.4 . .
C10' C9' H9B 109.4 . .
C8' C9' H9B 109.4 . .
H9A C9' H9B 108.0 . .
C11 C10 C9 120.49(17) . .
C11 C10 H10 119.8 . .
C9 C10 H10 119.8 . .
C9' C10' C11' 110.42(16) . .
C9' C10' H10A 109.6 . .
C11' C10' H10A 109.6 . .
C9' C10' H10B 109.6 . .
C11' C10' H10B 109.6 . .
H10A C10' H10B 108.1 . .
C10 C11 C12 119.44(18) . .
C10 C11 H11 120.3 . .
C12 C11 H11 120.3 . .
C10' C11' C12' 111.83(15) . .
C10' C11' H11A 109.3 . .
C12' C11' H11A 109.3 . .
C10' C11' H11B 109.3 . .
C12' C11' H11B 109.3 . .
H11A C11' H11B 107.9 . .
C11 C12 C13 121.15(18) . .
C11 C12 H12 119.4 . .
C13 C12 H12 119.4 . .
C7' C12' C11' 111.04(14) . .
C7' C12' H12A 109.4 . .
C11' C12' H12A 109.4 . .
C7' C12' H12B 109.4 . .
C11' C12' H12B 109.4 . .
H12A C12' H12B 108.0 . .
C12 C13 C8 119.72(14) . .
C12 C13 C14 117.33(14) . .
C8 C13 C14 122.88(13) . .
C14' C13' N2 108.37(14) . .
C14' C13' C18' 111.37(16) . .
N2 C13' C18' 110.91(14) . .
C14' C13' H13A 108.7 . .
N2 C13' H13A 108.7 . .
C18' C13' H13A 108.7 . .
O3 C14 O4 125.50(13) . .
O3 C14 C13 117.20(12) . .
O4 C14 C13 117.24(13) . .
C13' C14' C15' 112.3(2) . .
C13' C14' H14A 109.1 . .
C15' C14' H14A 109.1 . .
C13' C14' H14B 109.1 . .
C15' C14' H14B 109.1 . .
H14A C14' H14B 107.9 . .
O6 C15 O6 0.00(13) 1 .
O6 C15 O5 125.27(14) 1 .
O6 C15 O5 125.27(14) . .
O6 C15 C16 117.80(12) 1 .
O6 C15 C16 117.80(12) . .
O5 C15 C16 116.90(13) . .
C16' C15' C14' 111.4(2) . .
C16' C15' H15A 109.3 . .
C14' C15' H15A 109.3 . .
C16' C15' H15B 109.3 . .
C14' C15' H15B 109.3 . .
H15A C15' H15B 108.0 . .
C17 C16 C21 119.22(14) . .
C17 C16 C15 117.67(14) . .
C21 C16 C15 123.07(12) . .
C17' C16' C15' 110.8(2) . .
C17' C16' H16A 109.5 . .
C15' C16' H16A 109.5 . .
C17' C16' H16B 109.5 . .
C15' C16' H16B 109.5 . .
H16A C16' H16B 108.1 . .
C18 C17 C16 121.40(17) . .
C18 C17 H17 119.3 . .
C16 C17 H17 119.3 . .
C16' C17' C18' 112.38(19) . .
C16' C17' H17A 109.1 . .
C18' C17' H17A 109.1 . .
C16' C17' H17B 109.1 . .
C18' C17' H17B 109.1 . .
H17A C17' H17B 107.9 . .
C19 C18 C17 119.48(16) . .
C19 C18 H18 120.3 . .
C17 C18 H18 120.3 . .
C13' C18' C17' 111.18(18) . .
C13' C18' H18A 109.4 . .
C17' C18' H18A 109.4 . .
C13' C18' H18B 109.4 . .
C17' C18' H18B 109.4 . .
H18A C18' H18B 108.0 . .
C20 C19 C18 120.14(17) . .
C20 C19 H19 119.9 . .
C18 C19 H19 119.9 . .
N2 C19' C20' 110.95(13) . .
N2 C19' C24' 108.23(12) . .
C20' C19' C24' 111.99(14) . .
N2 C19' H19A 108.5 . .
C20' C19' H19A 108.5 . .
C24' C19' H19A 108.5 . .
C19 C20 C21 121.37(17) . .
C19 C20 H20 119.3 . .
C21 C20 H20 119.3 . .
C19' C20' C21' 111.80(16) . .
C19' C20' H20A 109.3 . .
C21' C20' H20A 109.3 . .
C19' C20' H20B 109.3 . .
C21' C20' H20B 109.3 . .
H20A C20' H20B 107.9 . .
C20 C21 C16 118.34(14) . .
C20 C21 C22 120.19(14) . .
C16 C21 C22 121.18(13) . .
C22' C21' C20' 111.11(17) . .
C22' C21' H21A 109.4 . .
C20' C21' H21A 109.4 . .
C22' C21' H21B 109.4 . .
C20' C21' H21B 109.4 . .
H21A C21' H21B 108.0 . .
C23 C22 C27 118.30(14) . .
C23 C22 C21 119.28(13) . .
C27 C22 C21 122.33(13) . .
C21' C22' C23' 110.17(17) . .
C21' C22' H22A 109.6 . .
C23' C22' H22A 109.6 . .
C21' C22' H22B 109.6 . .
C23' C22' H22B 109.6 . .
H22A C22' H22B 108.1 . .
C24 C23 C22 121.67(15) . .
C24 C23 H23 119.2 . .
C22 C23 H23 119.2 . .
C22' C23' C24' 111.15(17) . .
C22' C23' H23A 109.4 . .
C24' C23' H23A 109.4 . .
C22' C23' H23B 109.4 . .
C24' C23' H23B 109.4 . .
H23A C23' H23B 108.0 . .
C23 C24 C25 119.73(16) . .
C23 C24 H24 120.1 . .
C25 C24 H24 120.1 . .
C19' C24' C23' 111.86(15) . .
C19' C24' H24A 109.2 . .
C23' C24' H24A 109.2 . .
C19' C24' H24B 109.2 . .
C23' C24' H24B 109.2 . .
H24A C24' H24B 107.9 . .
C26 C25 C24 119.62(17) . .
C26 C25 H25 120.2 . .
C24 C25 H25 120.2 . .
N3 C25' C30' 112.00(12) . .
N3 C25' C26' 107.89(13) . .
C30' C25' C26' 111.07(14) . .
N3 C25' H25A 108.6 . .
C30' C25' H25A 108.6 . .
C26' C25' H25A 108.6 . .
C25 C26 C27 121.49(16) . .
C25 C26 H26 119.3 . .
C27 C26 H26 119.3 . .
C25' C26' C27' 110.67(16) . .
C25' C26' H26A 109.5 . .
C27' C26' H26A 109.5 . .
C25' C26' H26B 109.5 . .
C27' C26' H26B 109.5 . .
H26A C26' H26B 108.1 . .
C26 C27 C22 119.18(14) . .
C26 C27 C28 117.91(13) . .
C22 C27 C28 122.88(13) . .
C28' C27' C26' 111.45(17) . .
C28' C27' H27A 109.3 . .
C26' C27' H27A 109.3 . .
C28' C27' H27B 109.3 . .
C26' C27' H27B 109.3 . .
H27A C27' H27B 108.0 . .
O8 C28 O8 0.00(11) 1 .
O8 C28 O7 125.06(14) 1 1
O8 C28 O7 125.06(14) . 1
O8 C28 O7 125.06(14) 1 .
O8 C28 O7 125.06(14) . .
O7 C28 O7 0.00(6) 1 .
O8 C28 C27 118.19(13) 1 .
O8 C28 C27 118.19(13) . .
O7 C28 C27 116.74(14) 1 .
O7 C28 C27 116.74(14) . .
C27' C28' C29' 110.69(16) . .
C27' C28' H28A 109.5 . .
C29' C28' H28A 109.5 . .
C27' C28' H28B 109.5 . .
C29' C28' H28B 109.5 . .
H28A C28' H28B 108.1 . .
C28' C29' C30' 111.51(15) . .
C28' C29' H29A 109.3 . .
C30' C29' H29A 109.3 . .
C28' C29' H29B 109.3 . .
C30' C29' H29B 109.3 . .
H29A C29' H29B 108.0 . .
C25' C30' C29' 111.16(14) . .
C25' C30' H30A 109.4 . .
C29' C30' H30A 109.4 . .
C25' C30' H30B 109.4 . .
C29' C30' H30B 109.4 . .
H30A C30' H30B 108.0 . .
N3 C31' C32' 107.44(14) . .
N3 C31' C36' 112.07(13) . .
C32' C31' C36' 111.82(15) . .
N3 C31' H31A 108.5 . .
C32' C31' H31A 108.5 . .
C36' C31' H31A 108.5 . .
C31' C32' C33' 111.32(16) . .
C31' C32' H32A 109.4 . .
C33' C32' H32A 109.4 . .
C31' C32' H32B 109.4 . .
C33' C32' H32B 109.4 . .
H32A C32' H32B 108.0 . .
C34' C33' C32' 110.96(18) . .
C34' C33' H33B 109.4 . .
C32' C33' H33B 109.4 . .
C34' C33' H33A 109.4 . .
C32' C33' H33A 109.4 . .
H33B C33' H33A 108.0 . .
C33' C34' C35' 110.52(18) . .
C33' C34' H34A 109.5 . .
C35' C34' H34A 109.5 . .
C33' C34' H34B 109.5 . .
C35' C34' H34B 109.5 . .
H34A C34' H34B 108.1 . .
C34' C35' C36' 111.53(18) . .
C34' C35' H35A 109.3 . .
C36' C35' H35A 109.3 . .
C34' C35' H35B 109.3 . .
C36' C35' H35B 109.3 . .
H35A C35' H35B 108.0 . .
C31' C36' C35' 110.80(16) . .
C31' C36' H36A 109.5 . .
C35' C36' H36A 109.5 . .
C31' C36' H36B 109.5 . .
C35' C36' H36B 109.5 . .
H36A C36' H36B 108.1 . .
N4 C37' C42' 109.62(12) . .
N4 C37' C38' 110.98(13) . .
C42' C37' C38' 111.24(14) . .
N4 C37' H37A 108.3 . .
C42' C37' H37A 108.3 . .
C38' C37' H37A 108.3 . .
C37' C38' C39' 111.45(14) . .
C37' C38' H38A 109.3 . .
C39' C38' H38A 109.3 . .
C37' C38' H38B 109.3 . .
C39' C38' H38B 109.3 . .
H38A C38' H38B 108.0 . .
C40' C39' C38' 111.23(16) . .
C40' C39' H39A 109.4 . .
C38' C39' H39A 109.4 . .
C40' C39' H39B 109.4 . .
C38' C39' H39B 109.4 . .
H39A C39' H39B 108.0 . .
C39' C40' C41' 110.38(16) . .
C39' C40' H40A 109.6 . .
C41' C40' H40A 109.6 . .
C39' C40' H40B 109.6 . .
C41' C40' H40B 109.6 . .
H40A C40' H40B 108.1 . .
C40' C41' C42' 111.31(16) . .
C40' C41' H41A 109.4 . .
C42' C41' H41A 109.4 . .
C40' C41' H41B 109.4 . .
C42' C41' H41B 109.4 . .
H41A C41' H41B 108.0 . .
C37' C42' C41' 110.83(14) . .
C37' C42' H42A 109.5 . .
C41' C42' H42A 109.5 . .
C37' C42' H42B 109.5 . .
C41' C42' H42B 109.5 . .
H42A C42' H42B 108.1 . .
C48' C43' C44' 111.09(17) . .
C48' C43' H43A 109.4 . .
C44' C43' H43A 109.4 . .
C48' C43' H43B 109.4 . .
C44' C43' H43B 109.4 . .
H43A C43' H43B 108.0 . .
C45' C44' C43' 111.95(18) . .
C45' C44' H44A 109.2 . .
C43' C44' H44A 109.2 . .
C45' C44' H44B 109.2 . .
C43' C44' H44B 109.2 . .
H44A C44' H44B 107.9 . .
C46' C45' C44' 111.04(18) . .
C46' C45' H45A 109.4 . .
C44' C45' H45A 109.4 . .
C46' C45' H45B 109.4 . .
C44' C45' H45B 109.4 . .
H45A C45' H45B 108.0 . .
C45' C46' C47' 110.77(19) . .
C45' C46' H46A 109.5 . .
C47' C46' H46A 109.5 . .
C45' C46' H46B 109.5 . .
C47' C46' H46B 109.5 . .
H46A C46' H46B 108.1 . .
C48' C47' C46' 111.50(16) . .
C48' C47' H47A 109.3 . .
C46' C47' H47A 109.3 . .
C48' C47' H47B 109.3 . .
C46' C47' H47B 109.3 . .
H47A C47' H47B 108.0 . .
N4 C48' C47' 109.78(13) . .
N4 C48' C43' 111.00(14) . .
C47' C48' C43' 110.98(16) . .
N4 C48' H48A 108.3 . .
C47' C48' H48A 108.3 . .
C43' C48' H48A 108.3 . .

loop_
_geom_bond_atom_site_label_1
_geom_bond_atom_site_label_2
_geom_bond_distance
_geom_bond_site_symmetry_2
N1 C1' 1.4962(19) .
N1 C7' 1.4970(19) .
N1 H1N 0.9000 .
N1 H2N 0.9000 .
N2 C13' 1.4968(19) .
N2 C19' 1.5003(19) .
N2 H3N 0.9000 .
N2 H4N 0.9000 .
N3 C25' 1.4926(19) .
N3 C31' 1.4983(19) .
N3 H5N 0.9000 .
N3 H6N 0.9000 .
N4 C48' 1.4968(19) .
N4 C37' 1.5045(19) .
N4 H7N 0.9000 .
N4 H8N 0.9000 .
O1 C1 1.2490(18) .
O2 C1 1.2452(18) .
O3 C14 1.2454(17) .
O4 C14 1.2484(17) .
O5 C15 1.2497(17) .
O6 O6 0.000(4) 1
O6 C15 1.2463(17) .
O7 O7 0.000(4) 1
O7 C28 1.2481(18) .
O8 O8 0.000(4) 1
O8 C28 1.2384(18) .
C1 C2 1.513(2) .
C1' C6' 1.512(2) .
C1' C2' 1.520(2) .
C1' H1A 0.9800 .
C2 C3 1.387(2) .
C2 C7 1.402(2) .
C2' C3' 1.520(3) .
C2' H2A 0.9700 .
C2' H2B 0.9700 .
C3 C4 1.379(3) .
C3 H3 0.9300 .
C3' C4' 1.505(3) .
C3' H3A 0.9700 .
C3' H3B 0.9700 .
C4 C5 1.372(3) .
C4 H4 0.9300 .
C4' C5' 1.508(3) .
C4' H4A 0.9700 .
C4' H4B 0.9700 .
C5 C6 1.370(2) .
C5 H5 0.9300 .
C5' C6' 1.530(3) .
C5' H5A 0.9700 .
C5' H5B 0.9700 .
C6 C7 1.392(2) .
C6 H6 0.9300 .
C6' H6A 0.9700 .
C6' H6B 0.9700 .
C7 C8 1.491(2) .
C7' C8' 1.510(2) .
C7' C12' 1.513(2) .
C7' H7A 0.9800 .
C8 C9 1.395(2) .
C8 C13 1.402(2) .
C8' C9' 1.525(3) .
C8' H8A 0.9700 .
C8' H8B 0.9700 .
C9 C10 1.378(3) .
C9 H9 0.9300 .
C9' C10' 1.501(3) .
C9' H9A 0.9700 .
C9' H9B 0.9700 .
C10 C11 1.368(3) .
C10 H10 0.9300 .
C10' C11' 1.505(3) .
C10' H10A 0.9700 .
C10' H10B 0.9700 .
C11 C12 1.376(3) .
C11 H11 0.9300 .
C11' C12' 1.522(2) .
C11' H11A 0.9700 .
C11' H11B 0.9700 .
C12 C13 1.387(2) .
C12 H12 0.9300 .
C12' H12A 0.9700 .
C12' H12B 0.9700 .
C13 C14 1.509(2) .
C13' C14' 1.491(3) .
C13' C18' 1.508(2) .
C13' H13A 0.9800 .
C14' C15' 1.512(3) .
C14' H14A 0.9700 .
C14' H14B 0.9700 .
C15 O6 1.2463(17) 1
C15 C16 1.514(2) .
C15' C16' 1.502(3) .
C15' H15A 0.9700 .
C15' H15B 0.9700 .
C16 C17 1.382(2) .
C16 C21 1.401(2) .
C16' C17' 1.496(4) .
C16' H16A 0.9700 .
C16' H16B 0.9700 .
C17 C18 1.376(3) .
C17 H17 0.9300 .
C17' C18' 1.523(3) .
C17' H17A 0.9700 .
C17' H17B 0.9700 .
C18 C19 1.371(3) .
C18 H18 0.9300 .
C18' H18A 0.9700 .
C18' H18B 0.9700 .
C19 C20 1.370(2) .
C19 H19 0.9300 .
C19' C20' 1.505(2) .
C19' C24' 1.510(2) .
C19' H19A 0.9800 .
C20 C21 1.392(2) .
C20 H20 0.9300 .
C20' C21' 1.525(3) .
C20' H20A 0.9700 .
C20' H20B 0.9700 .
C21 C22 1.489(2) .
C21' C22' 1.495(3) .
C21' H21A 0.9700 .
C21' H21B 0.9700 .
C22 C23 1.394(2) .
C22 C27 1.398(2) .
C22' C23' 1.507(3) .
C22' H22A 0.9700 .
C22' H22B 0.9700 .
C23 C24 1.374(2) .
C23 H23 0.9300 .
C23' C24' 1.517(2) .
C23' H23A 0.9700 .
C23' H23B 0.9700 .
C24 C25 1.376(3) .
C24 H24 0.9300 .
C24' H24A 0.9700 .
C24' H24B 0.9700 .
C25 C26 1.373(3) .
C25 H25 0.9300 .
C25' C30' 1.509(2) .
C25' C26' 1.518(2) .
C25' H25A 0.9800 .
C26 C27 1.389(2) .
C26 H26 0.9300 .
C26' C27' 1.521(3) .
C26' H26A 0.9700 .
C26' H26B 0.9700 .
C27 C28 1.514(2) .
C27' C28' 1.506(3) .
C27' H27A 0.9700 .
C27' H27B 0.9700 .
C28 O8 1.2384(18) 1
C28 O7 1.2481(18) 1
C28' C29' 1.513(3) .
C28' H28A 0.9700 .
C28' H28B 0.9700 .
C29' C30' 1.520(2) .
C29' H29A 0.9700 .
C29' H29B 0.9700 .
C30' H30A 0.9700 .
C30' H30B 0.9700 .
C31' C32' 1.514(2) .
C31' C36' 1.515(2) .
C31' H31A 0.9800 .
C32' C33' 1.523(3) .
C32' H32A 0.9700 .
C32' H32B 0.9700 .
C33' C34' 1.499(3) .
C33' H33B 0.9700 .
C33' H33A 0.9700 .
C34' C35' 1.517(3) .
C34' H34A 0.9700 .
C34' H34B 0.9700 .
C35' C36' 1.527(2) .
C35' H35A 0.9700 .
C35' H35B 0.9700 .
C36' H36A 0.9700 .
C36' H36B 0.9700 .
C37' C42' 1.506(2) .
C37' C38' 1.512(2) .
C37' H37A 0.9800 .
C38' C39' 1.525(2) .
C38' H38A 0.9700 .
C38' H38B 0.9700 .
C39' C40' 1.505(3) .
C39' H39A 0.9700 .
C39' H39B 0.9700 .
C40' C41' 1.509(3) .
C40' H40A 0.9700 .
C40' H40B 0.9700 .
C41' C42' 1.518(2) .
C41' H41A 0.9700 .
C41' H41B 0.9700 .
C42' H42A 0.9700 .
C42' H42B 0.9700 .
C43' C48' 1.512(2) .
C43' C44' 1.533(3) .
C43' H43A 0.9700 .
C43' H43B 0.9700 .
C44' C45' 1.499(3) .
C44' H44A 0.9700 .
C44' H44B 0.9700 .
C45' C46' 1.494(3) .
C45' H45A 0.9700 .
C45' H45B 0.9700 .
C46' C47' 1.520(3) .
C46' H46A 0.9700 .
C46' H46B 0.9700 .
C47' C48' 1.503(2) .
C47' H47A 0.9700 .
C47' H47B 0.9700 .
C48' H48A 0.9800 .

loop_
_geom_hbond_atom_site_label_D
_geom_hbond_atom_site_label_H
_geom_hbond_atom_site_label_A
_geom_hbond_distance_DH
_geom_hbond_distance_HA
_geom_hbond_distance_DA
_geom_hbond_angle_DHA
_geom_hbond_site_symmetry_A
N1 H1N O1 0.90 1.89 2.7903(17) 176.0 4_475
N1 H2N O4 0.90 1.87 2.7560(17) 168.5 1_455
N2 H3N O8 0.90 1.84 2.7414(17) 174.6 1
N2 H4N O6 0.90 1.84 2.7407(15) 175.5 1
N3 H5N O5 0.90 1.86 2.7555(17) 171.8 4_566
N3 H6N O7 0.90 1.89 2.7845(17) 176.8 1
N4 H7N O3 0.90 1.84 2.7398(15) 174.2 1_455
N4 H8N O2 0.90 1.85 2.7509(16) 177.9 1_455
